data_7022028
loop_
_publ_author_name
'Chevrier, In\`es'
'Sagu\'e, Jorge L'
'Brunetto, Priscilla S.'
'Khanna, Nina'
'Rajacic, Zarko'
'Fromm, Katharina M.'

_publ_section_title
;
 Rings, chains and helices: new antimicrobial silver coordination
 compounds with (iso-)nicotinic acid derivatives.
;
_journal_issue 1
_journal_name_full 'Dalton transactions (Cambridge, England : 2003)'
_journal_page_first 217
_journal_page_last 231
_journal_paper_doi 10.1039/c2dt31259j
_journal_volume 42
_journal_year 2013
_chemical_formula_moiety 'C36 H40 Ag2 N4 O12, (P F6)2'
_chemical_formula_sum 'C36 H40 Ag2 F12 N4 O12 P2'
_chemical_formula_weight 1226.40
_chemical_name_common 'bisisonicotinate triethyleneglycol'
_chemical_name_systematic
;
?
;
_space_group_IT_number 2
_symmetry_cell_setting triclinic
_symmetry_space_group_name_Hall '-P 1'
_symmetry_space_group_name_H-M 'P -1'
_atom_sites_solution_hydrogens geom
_atom_sites_solution_primary direct
_atom_sites_solution_secondary difmap
_audit_creation_method SHELXL-97
_cell_angle_alpha 75.58(3)
_cell_angle_beta 79.75(3)
_cell_angle_gamma 72.74(3)
_cell_formula_units_Z 1
_cell_length_a 8.7123(17)
_cell_length_b 9.806(2)
_cell_length_c 14.257(3)
_cell_measurement_temperature 293(2)
_cell_volume 1119.4(5)
_computing_cell_refinement Xarea
_computing_data_collection Xarea
_computing_data_reduction Xarea
_computing_molecular_graphics diamond
_computing_publication_material word
_computing_structure_refinement 'SHELXL-97 (Sheldrick, 2008)'
_computing_structure_solution 'SHELXL-97 (Sheldrick, 2008)'
_diffrn_ambient_temperature 293(2)
_diffrn_detector_area_resol_mean 6.67
_diffrn_measured_fraction_theta_full 0.940
_diffrn_measured_fraction_theta_max 0.940
_diffrn_measurement_device_type 'STOE IPDS 2T'
_diffrn_measurement_method 'rotation method'
_diffrn_radiation_source 'fine-focus sealed tube'
_diffrn_radiation_type MoK\a
_diffrn_radiation_wavelength 0.71073
_diffrn_reflns_av_R_equivalents 0.0000
_diffrn_reflns_av_sigmaI/netI 0.3355
_diffrn_reflns_limit_h_max 10
_diffrn_reflns_limit_h_min -10
_diffrn_reflns_limit_k_max 11
_diffrn_reflns_limit_k_min -11
_diffrn_reflns_limit_l_max 16
_diffrn_reflns_limit_l_min 0
_diffrn_reflns_number 3709
_diffrn_reflns_theta_full 24.99
_diffrn_reflns_theta_max 24.99
_diffrn_reflns_theta_min 1.48
_exptl_absorpt_coefficient_mu 1.060
_exptl_absorpt_correction_type none
_exptl_crystal_colour 'yellow grey'
_exptl_crystal_density_diffrn 1.819
_exptl_crystal_density_method 'not measured'
_exptl_crystal_description prism
_exptl_crystal_F_000 612
_exptl_crystal_size_max 0.2
_exptl_crystal_size_mid 0.1
_exptl_crystal_size_min 0.1
_refine_diff_density_max 1.157
_refine_diff_density_min -1.291
_refine_diff_density_rms 0.161
_refine_ls_extinction_method none
_refine_ls_goodness_of_fit_ref 0.823
_refine_ls_hydrogen_treatment mixed
_refine_ls_matrix_type full
_refine_ls_number_parameters 205
_refine_ls_number_reflns 3709
_refine_ls_number_restraints 0
_refine_ls_restrained_S_all 0.823
_refine_ls_R_factor_all 0.2747
_refine_ls_R_factor_gt 0.1096
_refine_ls_shift/su_max 0.000
_refine_ls_shift/su_mean 0.000
_refine_ls_structure_factor_coef Fsqd
_refine_ls_weighting_details 'calc w=1/[\s^2^(Fo^2^)+(0.1433P)^2^+0.0000P] where P=(Fo^2^+2Fc^2^)/3'
_refine_ls_weighting_scheme calc
_refine_ls_wR_factor_gt 0.2360
_refine_ls_wR_factor_ref 0.3211
_reflns_number_gt 1094
_reflns_number_total 3709
_reflns_threshold_expression >2\s(I)
_cod_data_source_file c2dt31259j.txt
_cod_data_source_block comp4
_cod_original_cell_volume 1119.4(4)
_cod_original_sg_symbol_H-M P-1
_cod_database_code 7022028

loop_
_symmetry_equiv_pos_as_xyz
'x, y, z'
'-x, -y, -z'

loop_
_atom_site_label
_atom_site_type_symbol
_atom_site_fract_x
_atom_site_fract_y
_atom_site_fract_z
_atom_site_U_iso_or_equiv
_atom_site_adp_type
_atom_site_occupancy
_atom_site_symmetry_multiplicity
_atom_site_calc_flag
_atom_site_refinement_flags
Ag1 Ag 0.0530(3) 0.9190(3) 0.73989(12) 0.0718(9) Uani 1 1 d .
O1 O 0.839(2) 1.0249(19) 0.5848(10) 0.074(4) Uani 1 1 d .
O2 O 0.6946(17) 1.2229(16) 0.4929(9) 0.054(3) Uani 1 1 d .
O3 O 0.7910(18) 1.3669(17) 0.2912(9) 0.062(3) Uani 1 1 d .
O4 O 0.8796(19) 1.3740(17) 0.0920(9) 0.062(3) Uani 1 1 d .
O5 O -0.7034(17) 0.8064(17) 0.9584(9) 0.054(3) Uani 1 1 d .
O6 O -0.771(2) 1.046(2) 0.9373(10) 0.074(4) Uani 1 1 d .
N1 N 0.268(2) 0.985(2) 0.6782(11) 0.063(4) Uani 1 1 d .
N2 N -0.188(2) 0.917(2) 0.8175(12) 0.063(4) Uani 1 1 d .
C1 C 0.410(3) 0.883(3) 0.6741(13) 0.055(3) Uani 1 1 d .
H1 H 0.4127 0.7851 0.6960 0.066 Uiso 1 1 calc R
C2 C 0.556(3) 0.922(3) 0.6373(12) 0.052(3) Uani 1 1 d .
H2 H 0.6539 0.8511 0.6409 0.062 Uiso 1 1 calc R
C3 C 0.553(2) 1.065(3) 0.5961(11) 0.046(4) Uani 1 1 d .
C4 C 0.406(3) 1.170(3) 0.5911(12) 0.052(3) Uani 1 1 d .
H4 H 0.4009 1.2665 0.5611 0.062 Uiso 1 1 calc R
C5 C 0.268(3) 1.127(3) 0.6317(13) 0.055(3) Uani 1 1 d .
H5 H 0.1696 1.1969 0.6278 0.066 Uiso 1 1 calc R
C6 C 0.708(3) 1.094(3) 0.5602(14) 0.050(4) Uani 1 1 d .
C7 C 0.840(3) 1.270(3) 0.4583(12) 0.062(3) Uani 1 1 d .
H7A H 0.9229 1.1954 0.4306 0.075 Uiso 1 1 calc R
H7B H 0.8815 1.2880 0.5118 0.075 Uiso 1 1 calc R
C8 C 0.800(3) 1.409(3) 0.3818(12) 0.062(3) Uani 1 1 d .
H8A H 0.6980 1.4727 0.4021 0.075 Uiso 1 1 calc R
H8B H 0.8838 1.4597 0.3719 0.075 Uiso 1 1 calc R
C9 C 0.749(3) 1.495(3) 0.2188(13) 0.062(3) Uani 1 1 d .
H9A H 0.8315 1.5472 0.2067 0.075 Uiso 1 1 calc R
H9B H 0.6475 1.5587 0.2415 0.075 Uiso 1 1 calc R
C10 C 0.731(3) 1.458(3) 0.1265(13) 0.062(3) Uani 1 1 d .
H10A H 0.6505 1.4032 0.1387 0.075 Uiso 1 1 calc R
H10B H 0.6959 1.5463 0.0783 0.075 Uiso 1 1 calc R
C11 C -0.890(3) 0.660(3) 1.0040(13) 0.062(3) Uani 1 1 d .
H11A H -0.9961 0.6577 1.0391 0.075 Uiso 1 1 calc R
H11B H -0.8094 0.5867 1.0414 0.075 Uiso 1 1 calc R
C12 C -0.866(3) 0.799(3) 0.9935(13) 0.062(3) Uani 1 1 d .
H12A H -0.8951 0.8277 1.0561 0.075 Uiso 1 1 calc R
H12B H -0.9379 0.8695 0.9487 0.075 Uiso 1 1 calc R
C13 C -0.669(3) 0.924(3) 0.9338(14) 0.050(4) Uani 1 1 d .
C16 C -0.500(2) 0.924(3) 0.8912(11) 0.046(4) Uani 1 1 d .
C17 C -0.450(3) 1.045(3) 0.8562(12) 0.052(3) Uani 1 1 d .
H17 H -0.5257 1.1351 0.8556 0.062 Uiso 1 1 calc R
C18 C -0.294(3) 1.045(3) 0.8214(13) 0.055(3) Uani 1 1 d .
H18 H -0.2626 1.1319 0.8010 0.066 Uiso 1 1 calc R
C14 C -0.230(3) 0.792(3) 0.8517(13) 0.055(3) Uani 1 1 d .
H14 H -0.1524 0.7035 0.8510 0.066 Uiso 1 1 calc R
C15 C -0.383(3) 0.793(3) 0.8869(12) 0.052(3) Uani 1 1 d .
H15 H -0.4118 0.7052 0.9087 0.062 Uiso 1 1 calc R
P1 P 0.7574(9) 0.4501(9) 0.7036(4) 0.065(2) Uani 1 1 d .
F4 F 0.669(2) 0.361(2) 0.6663(11) 0.135(8) Uani 1 1 d .
F6 F 0.673(2) 0.394(2) 0.8084(10) 0.132(7) Uani 1 1 d .
F3 F 0.611(3) 0.578(2) 0.693(2) 0.210(13) Uani 1 1 d .
F2 F 0.844(3) 0.538(3) 0.7420(15) 0.191(12) Uani 1 1 d .
F5 F 0.842(3) 0.494(3) 0.6033(13) 0.190(12) Uani 1 1 d .
F1 F 0.895(2) 0.315(3) 0.7230(19) 0.181(10) Uani 1 1 d .

loop_
_atom_site_aniso_label
_atom_site_aniso_U_11
_atom_site_aniso_U_22
_atom_site_aniso_U_33
_atom_site_aniso_U_23
_atom_site_aniso_U_13
_atom_site_aniso_U_12
Ag1 0.0692(14) 0.110(2) 0.0434(9) -0.0198(10) 0.0022(8) -0.0363(14)
O1 0.068(8) 0.083(10) 0.064(6) -0.021(6) -0.003(6) -0.008(8)
O2 0.060(7) 0.060(8) 0.047(5) -0.018(5) 0.004(5) -0.025(7)
O3 0.079(8) 0.064(8) 0.043(5) -0.013(5) -0.014(5) -0.012(7)
O4 0.079(8) 0.064(8) 0.043(5) -0.013(5) -0.014(5) -0.012(7)
O5 0.060(7) 0.060(8) 0.047(5) -0.018(5) 0.004(5) -0.025(7)
O6 0.068(8) 0.083(10) 0.064(6) -0.021(6) -0.003(6) -0.008(8)
N1 0.077(10) 0.064(12) 0.054(7) -0.008(7) -0.032(7) -0.018(10)
N2 0.077(10) 0.064(12) 0.054(7) -0.008(7) -0.032(7) -0.018(10)
C1 0.062(8) 0.055(9) 0.046(5) -0.009(6) -0.013(5) -0.010(8)
C2 0.062(8) 0.057(9) 0.034(5) -0.007(5) -0.016(5) -0.009(7)
C3 0.049(10) 0.067(13) 0.026(6) -0.009(7) -0.011(6) -0.018(10)
C4 0.062(8) 0.057(9) 0.034(5) -0.007(5) -0.016(5) -0.009(7)
C5 0.062(8) 0.055(9) 0.046(5) -0.009(6) -0.013(5) -0.010(8)
C6 0.055(11) 0.045(12) 0.052(8) -0.025(8) -0.009(7) 0.000(10)
C7 0.075(7) 0.074(9) 0.035(4) -0.007(5) -0.005(4) -0.019(7)
C8 0.075(7) 0.074(9) 0.035(4) -0.007(5) -0.005(4) -0.019(7)
C9 0.075(7) 0.074(9) 0.035(4) -0.007(5) -0.005(4) -0.019(7)
C10 0.075(7) 0.074(9) 0.035(4) -0.007(5) -0.005(4) -0.019(7)
C11 0.075(7) 0.074(9) 0.035(4) -0.007(5) -0.005(4) -0.019(7)
C12 0.075(7) 0.074(9) 0.035(4) -0.007(5) -0.005(4) -0.019(7)
C13 0.055(11) 0.045(12) 0.052(8) -0.025(8) -0.009(7) 0.000(10)
C16 0.049(10) 0.067(13) 0.026(6) -0.009(7) -0.011(6) -0.018(10)
C17 0.062(8) 0.057(9) 0.034(5) -0.007(5) -0.016(5) -0.009(7)
C18 0.062(8) 0.055(9) 0.046(5) -0.009(6) -0.013(5) -0.010(8)
C14 0.062(8) 0.055(9) 0.046(5) -0.009(6) -0.013(5) -0.010(8)
C15 0.062(8) 0.057(9) 0.034(5) -0.007(5) -0.016(5) -0.009(7)
P1 0.066(5) 0.064(6) 0.067(4) -0.028(4) -0.008(3) -0.009(5)
F4 0.178(18) 0.19(2) 0.085(10) -0.055(11) 0.021(11) -0.115(17)
F6 0.146(16) 0.21(2) 0.064(9) -0.062(11) 0.017(9) -0.072(16)
F3 0.13(2) 0.076(16) 0.36(4) 0.00(2) -0.04(2) 0.032(16)
F2 0.19(2) 0.30(3) 0.174(17) -0.19(2) 0.071(15) -0.15(2)
F5 0.29(3) 0.25(3) 0.084(12) -0.025(14) 0.018(15) -0.18(3)
F1 0.092(15) 0.13(2) 0.26(3) -0.007(19) -0.001(16) 0.026(16)

loop_
_atom_type_symbol
_atom_type_description
_atom_type_scat_dispersion_real
_atom_type_scat_dispersion_imag
_atom_type_scat_source
C C 0.0033 0.0016 'International Tables Vol C Tables 4.2.6.8 and 6.1.1.4'
H H 0.0000 0.0000 'International Tables Vol C Tables 4.2.6.8 and 6.1.1.4'
Ag Ag -0.8971 1.1015 'International Tables Vol C Tables 4.2.6.8 and 6.1.1.4'
F F 0.0171 0.0103 'International Tables Vol C Tables 4.2.6.8 and 6.1.1.4'
N N 0.0061 0.0033 'International Tables Vol C Tables 4.2.6.8 and 6.1.1.4'
O O 0.0106 0.0060 'International Tables Vol C Tables 4.2.6.8 and 6.1.1.4'
P P 0.1023 0.0942 'International Tables Vol C Tables 4.2.6.8 and 6.1.1.4'

loop_
_geom_angle_atom_site_label_1
_geom_angle_atom_site_label_2
_geom_angle_atom_site_label_3
_geom_angle
_geom_angle_site_symmetry_1
_geom_angle_site_symmetry_3
N1 Ag1 N2 162.0(8) . .
C6 O2 C7 117.0(17) . .
C9 O3 C8 108.5(16) . .
C10 O4 C11 116.6(15) . 2_576
C13 O5 C12 121(2) . .
C1 N1 C5 117(2) . .
C1 N1 Ag1 119.6(15) . .
C5 N1 Ag1 123.5(17) . .
C14 N2 C18 122(2) . .
C14 N2 Ag1 120.8(18) . .
C18 N2 Ag1 117.4(15) . .
N1 C1 C2 121(2) . .
N1 C1 H1 119.3 . .
C2 C1 H1 119.3 . .
C3 C2 C1 120(2) . .
C3 C2 H2 120.0 . .
C1 C2 H2 120.0 . .
C2 C3 C4 119(2) . .
C2 C3 C6 116(2) . .
C4 C3 C6 125(2) . .
C5 C4 C3 118(2) . .
C5 C4 H4 121.0 . .
C3 C4 H4 121.0 . .
C4 C5 N1 124(2) . .
C4 C5 H5 118.0 . .
N1 C5 H5 118.0 . .
O1 C6 O2 119(2) . .
O1 C6 C3 129(2) . .
O2 C6 C3 112(2) . .
O2 C7 C8 108.2(18) . .
O2 C7 H7A 110.0 . .
C8 C7 H7A 110.0 . .
O2 C7 H7B 110.0 . .
C8 C7 H7B 110.0 . .
H7A C7 H7B 108.4 . .
O3 C8 C7 107.3(18) . .
O3 C8 H8A 110.2 . .
C7 C8 H8A 110.2 . .
O3 C8 H8B 110.2 . .
C7 C8 H8B 110.2 . .
H8A C8 H8B 108.5 . .
O3 C9 C10 110.2(19) . .
O3 C9 H9A 109.6 . .
C10 C9 H9A 109.6 . .
O3 C9 H9B 109.6 . .
C10 C9 H9B 109.6 . .
H9A C9 H9B 108.1 . .
O4 C10 C9 108.8(18) . .
O4 C10 H10A 109.9 . .
C9 C10 H10A 109.9 . .
O4 C10 H10B 109.9 . .
C9 C10 H10B 109.9 . .
H10A C10 H10B 108.3 . .
C12 C11 O4 110.3(16) . 2_576
C12 C11 H11A 109.6 . .
O4 C11 H11A 109.6 2_576 .
C12 C11 H11B 109.6 . .
O4 C11 H11B 109.6 2_576 .
H11A C11 H11B 108.1 . .
C11 C12 O5 114(2) . .
C11 C12 H12A 108.8 . .
O5 C12 H12A 108.8 . .
C11 C12 H12B 108.8 . .
O5 C12 H12B 108.8 . .
H12A C12 H12B 107.7 . .
O5 C13 O6 124(2) . .
O5 C13 C16 118(2) . .
O6 C13 C16 118(2) . .
C17 C16 C15 116(2) . .
C17 C16 C13 124(2) . .
C15 C16 C13 120(2) . .
C18 C17 C16 124(2) . .
C18 C17 H17 118.1 . .
C16 C17 H17 118.1 . .
N2 C18 C17 118(2) . .
N2 C18 H18 121.2 . .
C17 C18 H18 121.2 . .
N2 C14 C15 120(3) . .
N2 C14 H14 119.8 . .
C15 C14 H14 119.8 . .
C14 C15 C16 120(2) . .
C14 C15 H15 119.8 . .
C16 C15 H15 119.8 . .
F5 P1 F3 95.8(17) . .
F5 P1 F1 89.7(15) . .
F3 P1 F1 174.3(15) . .
F5 P1 F2 88.5(11) . .
F3 P1 F2 90.3(16) . .
F1 P1 F2 91.3(15) . .
F5 P1 F4 92.3(10) . .
F3 P1 F4 89.5(14) . .
F1 P1 F4 88.8(14) . .
F2 P1 F4 179.2(10) . .
F5 P1 F6 176.7(14) . .
F3 P1 F6 86.9(14) . .
F1 P1 F6 87.5(12) . .
F2 P1 F6 93.4(10) . .
F4 P1 F6 85.8(9) . .

loop_
_geom_bond_atom_site_label_1
_geom_bond_atom_site_label_2
_geom_bond_distance
_geom_bond_site_symmetry_2
Ag1 N1 2.129(19) .
Ag1 N2 2.20(2) .
O1 C6 1.20(2) .
O2 C6 1.37(2) .
O2 C7 1.45(2) .
O3 C9 1.41(2) .
O3 C8 1.47(2) .
O4 C10 1.39(3) .
O4 C11 1.47(2) 2_576
O5 C13 1.22(2) .
O5 C12 1.43(2) .
O6 C13 1.27(2) .
N1 C1 1.34(3) .
N1 C5 1.39(3) .
N2 C14 1.34(3) .
N2 C18 1.33(3) .
C1 C2 1.41(3) .
C1 H1 0.9300 .
C2 C3 1.37(3) .
C2 H2 0.9300 .
C3 C4 1.38(3) .
C3 C6 1.44(3) .
C4 C5 1.37(3) .
C4 H4 0.9300 .
C5 H5 0.9300 .
C7 C8 1.51(3) .
C7 H7A 0.9700 .
C7 H7B 0.9700 .
C8 H8A 0.9700 .
C8 H8B 0.9700 .
C9 C10 1.50(3) .
C9 H9A 0.9700 .
C9 H9B 0.9700 .
C10 H10A 0.9700 .
C10 H10B 0.9700 .
C11 C12 1.41(3) .
C11 O4 1.47(2) 2_576
C11 H11A 0.9700 .
C11 H11B 0.9700 .
C12 H12A 0.9700 .
C12 H12B 0.9700 .
C13 C16 1.50(3) .
C16 C17 1.34(3) .
C16 C15 1.39(3) .
C17 C18 1.36(3) .
C17 H17 0.9300 .
C18 H18 0.9300 .
C14 C15 1.34(3) .
C14 H14 0.9300 .
C15 H15 0.9300 .
P1 F5 1.510(18) .
P1 F3 1.50(2) .
P1 F1 1.51(2) .
P1 F2 1.547(17) .
P1 F4 1.558(16) .
P1 F6 1.585(15) .

loop_
_geom_torsion_atom_site_label_1
_geom_torsion_atom_site_label_2
_geom_torsion_atom_site_label_3
_geom_torsion_atom_site_label_4
_geom_torsion
_geom_torsion_site_symmetry_1
N2 Ag1 N1 C1 146.7(19) .
N2 Ag1 N1 C5 -40(3) .
N1 Ag1 N2 C14 -158.5(18) .
N1 Ag1 N2 C18 27(3) .
C5 N1 C1 C2 9(3) .
Ag1 N1 C1 C2 -177.6(13) .
N1 C1 C2 C3 -6(3) .
C1 C2 C3 C4 0(3) .
C1 C2 C3 C6 -179.8(16) .
C2 C3 C4 C5 3(3) .
C6 C3 C4 C5 -177.6(16) .
C3 C4 C5 N1 1(3) .
C1 N1 C5 C4 -6(3) .
Ag1 N1 C5 C4 -179.5(14) .
C7 O2 C6 O1 -2(3) .
C7 O2 C6 C3 174.5(16) .
C2 C3 C6 O1 -24(3) .
C4 C3 C6 O1 156(2) .
C2 C3 C6 O2 159.5(15) .
C4 C3 C6 O2 -20(3) .
C6 O2 C7 C8 177.0(16) .
C9 O3 C8 C7 178.2(18) .
O2 C7 C8 O3 -78(2) .
C8 O3 C9 C10 -177.7(18) .
C11 O4 C10 C9 -173.5(17) 2_576
O3 C9 C10 O4 -63(2) .
O4 C11 C12 O5 -70(2) 2_576
C13 O5 C12 C11 170.3(17) .
C12 O5 C13 O6 0(3) .
C12 O5 C13 C16 -175.7(14) .
O5 C13 C16 C17 175.9(17) .
O6 C13 C16 C17 -1(3) .
O5 C13 C16 C15 -4(2) .
O6 C13 C16 C15 179.0(16) .
C15 C16 C17 C18 -3(3) .
C13 C16 C17 C18 177.1(17) .
C14 N2 C18 C17 -4(3) .
Ag1 N2 C18 C17 170.4(12) .
C16 C17 C18 N2 4(3) .
C18 N2 C14 C15 3(3) .
Ag1 N2 C14 C15 -170.9(13) .
N2 C14 C15 C16 -2(3) .
C17 C16 C15 C14 2(2) .
C13 C16 C15 C14 -178.0(16) .
